data_4085219
loop_
_publ_author_name
'M\"uller, Astrid L.'
'Bleith, Tim'
'Roth, Torsten'
'Wadepohl, Hubert'
'Gade, Lutz H.'

_publ_section_title
;
 Iridium Half-Sandwich Complexes with Di- and Tridentate
 Bis(pyridylimino)isoindolato Ligands: Stoichiometric and Catalytic
 Reactivity
;
_journal_issue 11
_journal_name_full Organometallics
_journal_page_first 2326
_journal_paper_doi 10.1021/om501138t
_journal_volume 34
_journal_year 2015
_chemical_formula_moiety 'C48 H46 Ir N5 P, F6 P, 2.5(C6 D6)'
_chemical_formula_sum 'C63 H46 D15 F6 Ir N5 P2'
_chemical_formula_weight 1271.40
_space_group_crystal_system triclinic
_space_group_IT_number 2
_space_group_name_Hall '-P 1'
_space_group_name_H-M_alt 'P -1'
_symmetry_cell_setting triclinic
_symmetry_Int_Tables_number 2
_symmetry_space_group_name_Hall '-P 1'
_symmetry_space_group_name_H-M 'P -1'
_atom_sites_solution_hydrogens geom
_atom_sites_solution_primary iterative
_atom_sites_solution_secondary difmap
_audit_block_code ga_am34
_audit_creation_date
;
'Fri Apr 11 12:00:41 2014'
;
_audit_creation_method
;
Olex2 1.2
(compiled 2014.08.28 svn.r2986 for OlexSys, GUI svn.r4874)
;
_audit_update_record '08.10.2014 16:36:38 CEST UTC+02:00  encif 1.23'
_cell_angle_alpha 78.011(3)
_cell_angle_beta 84.049(4)
_cell_angle_gamma 79.146(3)
_cell_formula_units_Z 2
_cell_length_a 12.1901(5)
_cell_length_b 13.7161(4)
_cell_length_c 17.3715(8)
_cell_measurement_reflns_used 12968
_cell_measurement_temperature 110(1)
_cell_measurement_theta_max 25.9020
_cell_measurement_theta_min 3.5960
_cell_volume 2784.03(19)
_computing_cell_refinement
;
CrysAlisPro, Agilent Technologies,
Version 1.171.37.31 (release 14-01-2014 CrysAlis171 .NET)
(compiled Jan 14 2014,18:38:05)
;
_computing_data_collection
;
CrysAlisPro, Agilent Technologies,
Version 1.171.37.31 (release 14-01-2014 CrysAlis171 .NET)
(compiled Jan 14 2014,18:38:05)
;
_computing_data_reduction
;
CrysAlisPro, Agilent Technologies,
Version 1.171.37.31 (release 14-01-2014 CrysAlis171 .NET)
(compiled Jan 14 2014,18:38:05)
;
_computing_molecular_graphics 'Olex2 (Dolomanov et al., 2009)'
_computing_publication_material 'encif (Wadepohl, 2009-14); encifer 1.4 (CCDC, 2011)'
_computing_structure_refinement 'ShelXL (Sheldrick, 2008)'
_computing_structure_solution 'SUPERFLIP (Palatinus, 2007-2009)'
_diffrn_ambient_environment N~2~
_diffrn_ambient_temperature 110(1)
_diffrn_detector 'CCD plate'
_diffrn_detector_area_resol_mean 7.9621
_diffrn_detector_type Eos
_diffrn_measured_fraction_theta_full 0.998
_diffrn_measured_fraction_theta_max 0.918
_diffrn_measurement_details
;
  1 omega  -25.00    2.00   0.5000   17.5000
omega____ theta____ kappa____ phi______ frames
    -      -18.7723   57.0000  -30.0000 54

  2 omega  -81.00  -54.00   0.5000   17.5000
omega____ theta____ kappa____ phi______ frames
    -      -18.7723  -38.0000  -90.0000 54

  3 omega   16.00   43.00   0.5000   17.5000
omega____ theta____ kappa____ phi______ frames
    -      -18.7723   57.0000  -60.0000 54

  4 omega  -49.00   50.00   0.5000   17.5000
omega____ theta____ kappa____ phi______ frames
    -       18.9286  -78.0000  120.3981 198

  5 omega   -1.00   79.00   0.5000   17.5000
omega____ theta____ kappa____ phi______ frames
    -       18.9286   57.0000  -90.0000 160

  6 omega  -10.00   89.00   0.5000   17.5000
omega____ theta____ kappa____ phi______ frames
    -       18.9286   77.0000   30.0000 198

  7 omega  -11.00   89.00   0.5000   17.5000
omega____ theta____ kappa____ phi______ frames
    -       18.9286   77.0000  150.0000 200

  8 omega  -44.00   49.00   0.5000   17.5000
omega____ theta____ kappa____ phi______ frames
    -       18.9286  -77.0000   30.0000 186

  9 omega   -1.00   54.00   0.5000   17.5000
omega____ theta____ kappa____ phi______ frames
    -       18.9286   57.0000    0.0000 110

 10 omega   20.00   50.00   0.5000   17.5000
omega____ theta____ kappa____ phi______ frames
    -       18.9286  -79.0000  -44.0318 60

 11 omega   23.00   49.00   0.5000   17.5000
omega____ theta____ kappa____ phi______ frames
    -       18.9286  -77.0000 -150.0000 52

 12 omega   23.00   49.00   0.5000   17.5000
omega____ theta____ kappa____ phi______ frames
    -       18.9286  -77.0000   60.0000 52

 13 omega  -49.00   50.00   0.5000   17.5000
omega____ theta____ kappa____ phi______ frames
    -       18.9286  -78.0000  179.2265 198

 14 omega  -46.00   51.00   0.5000   17.5000
omega____ theta____ kappa____ phi______ frames
    -       18.9286  -80.0000  -85.1327 194

 15 omega   -2.00   88.00   0.5000   17.5000
omega____ theta____ kappa____ phi______ frames
    -       18.9286   57.0000 -180.0000 180

 16 omega  -50.00  -25.00   0.5000   17.5000
omega____ theta____ kappa____ phi______ frames
    -       18.9286  -57.0000   30.0000 50

 17 omega  -50.00   40.00   0.5000   17.5000
omega____ theta____ kappa____ phi______ frames
    -       18.9286  -57.0000 -150.0000 180

;
_diffrn_measurement_device 'four-circle diffractometer'
_diffrn_measurement_device_type 'Agilent SuperNova, Dual, Cu at zero, Eos'
_diffrn_measurement_method '\w scans'
_diffrn_measurement_specimen_support 'polyimid foil'
_diffrn_orient_matrix_UB_11 -0.0101133000
_diffrn_orient_matrix_UB_12 -0.0211660000
_diffrn_orient_matrix_UB_13 0.0404091000
_diffrn_orient_matrix_UB_21 -0.0508597000
_diffrn_orient_matrix_UB_22 -0.0122263000
_diffrn_orient_matrix_UB_23 -0.0085434000
_diffrn_orient_matrix_UB_31 0.0289322000
_diffrn_orient_matrix_UB_32 -0.0477698000
_diffrn_orient_matrix_UB_33 -0.0066635000
_diffrn_radiation_monochromator mirror
_diffrn_radiation_probe x-ray
_diffrn_radiation_type 'Mo K\a'
_diffrn_radiation_wavelength 0.71073
_diffrn_reflns_av_R_equivalents 0.0775
_diffrn_reflns_av_unetI/netI 0.0720
_diffrn_reflns_Laue_measured_fraction_full 0.998
_diffrn_reflns_Laue_measured_fraction_max 0.918
_diffrn_reflns_limit_h_max 16
_diffrn_reflns_limit_h_min -15
_diffrn_reflns_limit_k_max 18
_diffrn_reflns_limit_k_min -18
_diffrn_reflns_limit_l_max 22
_diffrn_reflns_limit_l_min -23
_diffrn_reflns_number 60776
_diffrn_reflns_point_group_measured_fraction_full 0.998
_diffrn_reflns_point_group_measured_fraction_max 0.918
_diffrn_reflns_theta_full 25.242
_diffrn_reflns_theta_max 29.074
_diffrn_reflns_theta_min 3.217
_diffrn_source 'microfocus X-Ray tube'
_exptl_absorpt_coefficient_mu 2.521
_exptl_absorpt_correction_T_max 0.935
_exptl_absorpt_correction_T_min 0.615
_exptl_absorpt_correction_type gaussian
_exptl_absorpt_process_details
;
CrysAlisPro, Agilent Technologies,
Version 1.171.37.31 (release 14-01-2014 CrysAlis171 .NET)
(compiled Jan 14 2014,18:38:05)
Numerical absorption correction based on gaussian integration over
            a multifaceted crystal model
Empirical absorption correction using spherical harmonics,
 implemented in SCALE3 ABSPACK scaling algorithm.
;
_exptl_crystal_colour yellow
_exptl_crystal_colour_primary yellow
_exptl_crystal_density_diffrn 1.517
_exptl_crystal_description needle
_exptl_crystal_F_000 1270
_exptl_crystal_size_max 0.2934
_exptl_crystal_size_mid 0.0702
_exptl_crystal_size_min 0.0321
_refine_diff_density_max 2.833
_refine_diff_density_min -1.218
_refine_diff_density_rms 0.146
_refine_ls_extinction_method none
_refine_ls_goodness_of_fit_ref 1.070
_refine_ls_hydrogen_treatment constr
_refine_ls_matrix_type full
_refine_ls_number_parameters 701
_refine_ls_number_reflns 13683
_refine_ls_number_restraints 87
_refine_ls_restrained_S_all 1.115
_refine_ls_R_factor_all 0.0621
_refine_ls_R_factor_gt 0.0489
_refine_ls_shift/su_max 0.001
_refine_ls_shift/su_mean 0.000
_refine_ls_structure_factor_coef Fsqd
_refine_ls_weighting_details 'w=1/[\s^2^(Fo^2^)+(0.0411P)^2^+5.2139P] where P=(Fo^2^+2Fc^2^)/3'
_refine_ls_weighting_scheme calc
_refine_ls_wR_factor_gt 0.0999
_refine_ls_wR_factor_ref 0.1054
_reflns_Friedel_coverage 0.000
_reflns_number_gt 11902
_reflns_number_total 13683
_reflns_threshold_expression 'I > 2\s(I)'
_cod_data_source_file om501138t_si_004.cif
_cod_data_source_block ga_am34
_cod_depositor_comments 'Adding full bibliography for 4085217--4085232.cif.'
_cod_original_cell_volume 2784.0(2)
_cod_database_code 4085219
_audit_block_refno 2012
_audit_block_usercomment 'AM678_1, needle, yellow'
_shelxl_version_number 2014/6
_chemical_oxdiff_formula 'C63 H46 D15 F6 Ir1 N5 P2'
_chemical_oxdiff_usercomment 'AM678_1, needle, yellow'
_shelx_space_group_comment
;
The symmetry employed for this shelxl refinement is uniquely defined
by the following loop, which should always be used as a source of
symmetry information in preference to the above space-group names.
They are only intended as comments.
;
_shelx_estimated_absorpt_t_max 0.787
_shelx_estimated_absorpt_t_min 0.787
_reflns_odcompleteness_completeness 99.82
_reflns_odcompleteness_iscentric 1
_reflns_odcompleteness_theta 26.32
_olex2_refinement_description
;
1. Fixed Uiso
 At 1.2 times of:
  All C(H) groups
 At 1.5 times of:
  All C(H,H,H) groups
2. Restrained distances
 P2-F1 \\sim P2-F2 \\sim P2-F3 \\sim P2-F6 \\sim P2-F5 \\sim P2-F4
 with sigma of 0.01
 F1-F2 \\sim F1-F3 \\sim F1-F4 \\sim F1-F5 \\sim F2-F3 \\sim F2-F5 \\sim F2-F6
\\sim F3-F4 \\sim F3-F6 \\sim F4-F5
 \\sim F4-F6 \\sim F5-F6
 with sigma of 0.02
 C71-C72 \\sim C72-C73 \\sim C71-C73_$1 \\sim C73-C71_$1
 with sigma of 0.01
3.a Aromatic/amide H refined with riding coordinates:
 C5(H5), C6(H6), C7(H7), C8(H8), C10(H10), C11(H11), C12(H12), C16(H16),
 C17(H17), C18(H18), C32(H32), C33(H33), C34(H34), C35(H35), C36(H36), C38(H38),
  C39(H39), C40(H40), C41(H41), C42(H42), C44(H44), C45(H45), C46(H46),
 C47(H47), C48(H48), C61(D61), C62(D62), C63(D63), C64(D64), C65(D65), C66(D66),
  C51(D51), C52(D52), C53(D53), C54(D54), C55(D55), C56(D56), C71(D71),
 C72(D72), C73(D73)
3.b Idealised Me refined as rotating group:
 C1A(H1AA,H1AB,H1AC), C20(H20A,H20B,H20C), C26(H26A,H26B,H26C), C27(H27A,H27B,
 H27C), C28(H28A,H28B,H28C), C29(H29A,H29B,H29C), C30(H30A,H30B,H30C)
;
_olex2_submission_special_instructions 'No special instructions were received'
_cell_oxdiff_length_a 12.1901(5)
_cell_oxdiff_length_b 13.7161(4)
_cell_oxdiff_length_c 17.3715(8)
_cell_oxdiff_angle_alpha 78.011(3)
_cell_oxdiff_angle_beta 84.049(4)
_cell_oxdiff_angle_gamma 79.146(3)
_cell_oxdiff_volume 2784.03(19)
_cell_oxdiff_measurement_reflns_used 12968

loop_
_symmetry_equiv_pos_as_xyz
'x, y, z'
'-x, -y, -z'

loop_
_atom_site_label
_atom_site_type_symbol
_atom_site_fract_x
_atom_site_fract_y
_atom_site_fract_z
_atom_site_U_iso_or_equiv
_atom_site_adp_type
_atom_site_occupancy
_atom_site_site_symmetry_order
_atom_site_calc_flag
_atom_site_refinement_flags_posn
Ir Ir 0.11834(2) 0.27618(2) 0.29488(2) 0.01472(6) Uani 1 1 d .
P1 P 0.07499(9) 0.34472(8) 0.16532(7) 0.0157(2) Uani 1 1 d .
N1 N 0.2747(3) 0.3274(3) 0.2651(2) 0.0154(7) Uani 1 1 d .
N2 N 0.2587(3) 0.1750(3) 0.2569(2) 0.0156(7) Uani 1 1 d .
N3 N 0.2069(3) 0.0341(3) 0.2276(2) 0.0197(8) Uani 1 1 d .
N4 N 0.3045(3) 0.4936(3) 0.2473(2) 0.0204(8) Uani 1 1 d .
N5 N 0.4603(3) 0.5520(3) 0.2778(2) 0.0231(9) Uani 1 1 d .
C1 C 0.3294(3) 0.2382(3) 0.2466(3) 0.0169(9) Uani 1 1 d .
C1A C 0.1340(4) -0.1045(4) 0.1963(4) 0.0339(12) Uani 1 1 d .
H1AA H 0.0626 -0.0946 0.2277 0.051 Uiso 1 1 calc GR
H1AB H 0.1579 -0.1767 0.1956 0.051 Uiso 1 1 calc GR
H1AC H 0.1247 -0.0668 0.1422 0.051 Uiso 1 1 calc GR
C1D C 0.0907(4) 0.2986(4) 0.4188(3) 0.0198(9) Uani 1 1 d .
C2 C 0.4424(4) 0.2476(3) 0.2126(3) 0.0162(9) Uani 1 1 d .
C3 C 0.4508(3) 0.3496(3) 0.2087(2) 0.0157(9) Uani 1 1 d .
C4 C 0.3423(4) 0.4010(3) 0.2419(3) 0.0162(9) Uani 1 1 d .
C5 C 0.5279(4) 0.1803(4) 0.1840(3) 0.0210(10) Uani 1 1 d .
H5 H 0.5206 0.1118 0.1871 0.025 Uiso 1 1 calc R
C6 C 0.6249(4) 0.2157(4) 0.1505(3) 0.0241(10) Uani 1 1 d .
H6 H 0.6853 0.1710 0.1306 0.029 Uiso 1 1 calc R
C7 C 0.6342(4) 0.3158(4) 0.1458(3) 0.0237(10) Uani 1 1 d .
H7 H 0.7013 0.3385 0.1228 0.028 Uiso 1 1 calc R
C8 C 0.5477(4) 0.3845(3) 0.1741(3) 0.0190(9) Uani 1 1 d .
H8 H 0.5549 0.4532 0.1698 0.023 Uiso 1 1 calc R
C9 C 0.2834(4) 0.0701(3) 0.2581(3) 0.0173(9) Uani 1 1 d .
C10 C 0.3756(4) 0.0099(3) 0.2949(3) 0.0209(10) Uani 1 1 d .
H10 H 0.4280 0.0388 0.3160 0.025 Uiso 1 1 calc R
C11 C 0.3883(4) -0.0937(3) 0.2998(3) 0.0243(10) Uani 1 1 d .
H11 H 0.4509 -0.1375 0.3237 0.029 Uiso 1 1 calc R
C12 C 0.3087(4) -0.1330(4) 0.2696(3) 0.0234(10) Uani 1 1 d .
H12 H 0.3143 -0.2040 0.2744 0.028 Uiso 1 1 calc R
C13 C 0.2211(4) -0.0668(4) 0.2323(3) 0.0230(10) Uani 1 1 d .
C15 C 0.3797(4) 0.5636(3) 0.2290(3) 0.0207(10) Uani 1 1 d .
C16 C 0.3618(4) 0.6442(3) 0.1649(3) 0.0236(10) Uani 1 1 d .
H16 H 0.3006 0.6520 0.1331 0.028 Uiso 1 1 calc R
C17 C 0.4354(4) 0.7118(4) 0.1493(3) 0.0302(12) Uani 1 1 d .
H17 H 0.4270 0.7667 0.1057 0.036 Uiso 1 1 calc R
C18 C 0.5221(4) 0.6984(4) 0.1984(3) 0.0322(12) Uani 1 1 d .
H18 H 0.5749 0.7432 0.1878 0.039 Uiso 1 1 calc R
C19 C 0.5313(4) 0.6199(4) 0.2624(3) 0.0277(11) Uani 1 1 d .
C20 C 0.6219(5) 0.6001(5) 0.3196(4) 0.0411(14) Uani 1 1 d .
H20A H 0.5876 0.6045 0.3726 0.062 Uiso 1 1 calc GR
H20B H 0.6711 0.6506 0.3032 0.062 Uiso 1 1 calc GR
H20C H 0.6658 0.5323 0.3200 0.062 Uiso 1 1 calc GR
C21 C 0.0164(4) 0.1791(4) 0.3742(3) 0.0240(10) Uani 1 1 d .
C22 C -0.0513(4) 0.2755(4) 0.3497(3) 0.0229(10) Uani 1 1 d .
C23 C -0.0040(4) 0.3510(3) 0.3755(3) 0.0186(9) Uani 1 1 d .
C25 C 0.1048(4) 0.1947(4) 0.4181(3) 0.0246(10) Uani 1 1 d .
C26 C -0.0067(5) 0.0777(4) 0.3694(3) 0.0412(15) Uani 1 1 d .
H26A H -0.0626 0.0856 0.3309 0.062 Uiso 1 1 calc GR
H26B H -0.0353 0.0450 0.4213 0.062 Uiso 1 1 calc GR
H26C H 0.0626 0.0359 0.3529 0.062 Uiso 1 1 calc GR
C27 C -0.1605(4) 0.2952(5) 0.3115(3) 0.0376(14) Uani 1 1 d .
H27A H -0.1663 0.3590 0.2729 0.056 Uiso 1 1 calc GR
H27B H -0.2226 0.2999 0.3519 0.056 Uiso 1 1 calc GR
H27C H -0.1638 0.2397 0.2847 0.056 Uiso 1 1 calc GR
C28 C -0.0602(4) 0.4582(4) 0.3741(3) 0.0333(12) Uani 1 1 d .
H28A H -0.0034 0.5010 0.3710 0.050 Uiso 1 1 calc GR
H28B H -0.1089 0.4620 0.4224 0.050 Uiso 1 1 calc GR
H28C H -0.1052 0.4818 0.3281 0.050 Uiso 1 1 calc GR
C29 C 0.1615(4) 0.3492(4) 0.4585(3) 0.0324(12) Uani 1 1 d .
H29A H 0.2363 0.3080 0.4636 0.049 Uiso 1 1 calc GR
H29B H 0.1269 0.3564 0.5109 0.049 Uiso 1 1 calc GR
H29C H 0.1677 0.4162 0.4268 0.049 Uiso 1 1 calc GR
C30 C 0.1943(5) 0.1128(4) 0.4568(3) 0.0370(13) Uani 1 1 d .
H30A H 0.2048 0.0546 0.4307 0.055 Uiso 1 1 calc GR
H30B H 0.1713 0.0919 0.5127 0.055 Uiso 1 1 calc GR
H30C H 0.2647 0.1388 0.4523 0.055 Uiso 1 1 calc GR
C31 C 0.0024(3) 0.2734(3) 0.1155(3) 0.0179(9) Uani 1 1 d .
C32 C -0.0218(4) 0.3094(4) 0.0365(3) 0.0227(10) Uani 1 1 d .
H32 H -0.0024 0.3720 0.0092 0.027 Uiso 1 1 calc R
C33 C -0.0739(4) 0.2534(4) -0.0018(3) 0.0272(11) Uani 1 1 d .
H33 H -0.0918 0.2785 -0.0550 0.033 Uiso 1 1 calc R
C34 C -0.1001(4) 0.1612(4) 0.0370(3) 0.0277(11) Uani 1 1 d .
H34 H -0.1358 0.1233 0.0103 0.033 Uiso 1 1 calc R
C35 C -0.0746(4) 0.1237(4) 0.1148(3) 0.0256(11) Uani 1 1 d .
H35 H -0.0925 0.0601 0.1412 0.031 Uiso 1 1 calc R
C36 C -0.0226(4) 0.1799(3) 0.1539(3) 0.0201(9) Uani 1 1 d .
H36 H -0.0041 0.1542 0.2070 0.024 Uiso 1 1 calc R
C37 C -0.0106(4) 0.4700(3) 0.1599(3) 0.0182(9) Uani 1 1 d .
C38 C 0.0297(4) 0.5414(3) 0.1916(3) 0.0200(9) Uani 1 1 d .
H38 H 0.1011 0.5249 0.2129 0.024 Uiso 1 1 calc R
C39 C -0.0351(4) 0.6363(3) 0.1920(3) 0.0225(10) Uani 1 1 d .
H39 H -0.0068 0.6849 0.2125 0.027 Uiso 1 1 calc R
C40 C -0.1402(4) 0.6610(4) 0.1628(3) 0.0266(11) Uani 1 1 d .
H40 H -0.1840 0.7259 0.1638 0.032 Uiso 1 1 calc R
C41 C -0.1807(4) 0.5903(4) 0.1323(3) 0.0254(11) Uani 1 1 d .
H41 H -0.2529 0.6069 0.1122 0.030 Uiso 1 1 calc R
C42 C -0.1163(4) 0.4942(3) 0.1307(3) 0.0210(10) Uani 1 1 d .
H42 H -0.1449 0.4460 0.1098 0.025 Uiso 1 1 calc R
C43 C 0.1973(3) 0.3633(3) 0.0964(2) 0.0156(9) Uani 1 1 d .
C44 C 0.2618(4) 0.2764(4) 0.0729(3) 0.0207(9) Uani 1 1 d .
H44 H 0.2374 0.2129 0.0883 0.025 Uiso 1 1 calc R
C45 C 0.3613(4) 0.2843(4) 0.0270(3) 0.0221(10) Uani 1 1 d .
H45 H 0.4052 0.2259 0.0112 0.027 Uiso 1 1 calc R
C46 C 0.3969(4) 0.3768(4) 0.0044(3) 0.0239(10) Uani 1 1 d .
H46 H 0.4659 0.3814 -0.0258 0.029 Uiso 1 1 calc R
C47 C 0.3321(4) 0.4625(4) 0.0256(3) 0.0225(10) Uani 1 1 d .
H47 H 0.3559 0.5261 0.0088 0.027 Uiso 1 1 calc R
C48 C 0.2320(4) 0.4561(3) 0.0715(3) 0.0183(9) Uani 1 1 d .
H48 H 0.1876 0.5152 0.0858 0.022 Uiso 1 1 calc R
P2 P 0.75792(10) 0.90541(10) 0.28248(8) 0.0258(3) Uani 1 1 d .
F1 F 0.8344(5) 0.9507(7) 0.3218(5) 0.215(5) Uani 1 1 d .
F2 F 0.7304(5) 1.0005(5) 0.2240(5) 0.237(6) Uani 1 1 d .
F3 F 0.8617(3) 0.8715(3) 0.2273(3) 0.0769(14) Uani 1 1 d .
F4 F 0.7873(5) 0.8063(6) 0.3413(4) 0.226(6) Uani 1 1 d .
F5 F 0.6520(4) 0.9390(4) 0.3353(3) 0.105(2) Uani 1 1 d .
F6 F 0.6855(4) 0.8471(5) 0.2483(4) 0.146(3) Uani 1 1 d .
C61 C 0.2562(6) 0.6381(6) 0.4184(4) 0.062(2) Uani 1 1 d .
D61 D 0.3182 0.5846 0.4175 0.075 Uiso 1 1 calc R
C62 C 0.1648(6) 0.6425(5) 0.3780(4) 0.0462(16) Uani 1 1 d .
D62 D 0.1629 0.5914 0.3488 0.055 Uiso 1 1 calc R
C63 C 0.0770(5) 0.7188(5) 0.3789(3) 0.0402(14) Uani 1 1 d .
D63 D 0.0138 0.7207 0.3506 0.048 Uiso 1 1 calc R
C64 C 0.0779(5) 0.7918(5) 0.4193(4) 0.0435(15) Uani 1 1 d .
D64 D 0.0155 0.8451 0.4187 0.052 Uiso 1 1 calc R
C65 C 0.1656(6) 0.7910(5) 0.4606(4) 0.0531(19) Uani 1 1 d .
D65 D 0.1647 0.8432 0.4891 0.064 Uiso 1 1 calc R
C66 C 0.2571(6) 0.7140(7) 0.4616(4) 0.062(2) Uani 1 1 d .
D66 D 0.3193 0.7124 0.4908 0.074 Uiso 1 1 calc R
C51 C 0.4619(5) 0.3145(5) 0.4641(4) 0.0412(14) Uani 1 1 d .
D51 D 0.4242 0.3783 0.4741 0.049 Uiso 1 1 calc R
C52 C 0.4530(4) 0.2279(4) 0.5196(3) 0.0359(13) Uani 1 1 d .
D52 D 0.4088 0.2322 0.5675 0.043 Uiso 1 1 calc R
C53 C 0.5081(5) 0.1349(4) 0.5056(3) 0.0371(13) Uani 1 1 d .
D53 D 0.5020 0.0752 0.5437 0.044 Uiso 1 1 calc R
C54 C 0.5722(5) 0.1295(5) 0.4356(3) 0.0404(14) Uani 1 1 d .
D54 D 0.6112 0.0661 0.4256 0.049 Uiso 1 1 calc R
C55 C 0.5793(5) 0.2169(6) 0.3800(3) 0.0463(17) Uani 1 1 d .
D55 D 0.6219 0.2131 0.3314 0.056 Uiso 1 1 calc R
C56 C 0.5249(5) 0.3089(5) 0.3949(4) 0.0453(16) Uani 1 1 d .
D56 D 0.5310 0.3688 0.3570 0.054 Uiso 1 1 calc R
C71 C 0.5930(11) 0.9778(6) 0.0418(5) 0.106(4) Uani 1 1 d .
D71 D 0.6579 0.9630 0.0710 0.127 Uiso 1 1 calc R
C72 C 0.4902(11) 0.9745(6) 0.0803(5) 0.116(6) Uani 1 1 d .
D72 D 0.4835 0.9561 0.1362 0.139 Uiso 1 1 calc R
C73 C 0.3971(11) 0.9976(7) 0.0386(6) 0.112(5) Uani 1 1 d .
D73 D 0.3253 0.9965 0.0655 0.134 Uiso 1 1 calc R

loop_
_atom_site_aniso_label
_atom_site_aniso_U_11
_atom_site_aniso_U_22
_atom_site_aniso_U_33
_atom_site_aniso_U_23
_atom_site_aniso_U_13
_atom_site_aniso_U_12
Ir 0.01173(9) 0.01376(9) 0.01787(9) -0.00144(6) 0.00136(6) -0.00326(6)
P1 0.0116(5) 0.0150(6) 0.0195(6) -0.0017(4) 0.0003(4) -0.0020(4)
N1 0.0113(17) 0.0129(18) 0.0223(19) -0.0042(15) 0.0005(14) -0.0030(14)
N2 0.0106(17) 0.0146(18) 0.0207(19) -0.0035(15) 0.0016(14) -0.0012(14)
N3 0.0173(19) 0.018(2) 0.025(2) -0.0044(16) -0.0018(15) -0.0043(15)
N4 0.0162(19) 0.017(2) 0.029(2) -0.0068(17) -0.0009(16) -0.0043(15)
N5 0.019(2) 0.022(2) 0.031(2) -0.0096(17) 0.0023(16) -0.0062(16)
C1 0.012(2) 0.019(2) 0.020(2) -0.0024(18) -0.0013(16) -0.0034(17)
C1A 0.030(3) 0.026(3) 0.050(3) -0.015(3) -0.008(2) -0.006(2)
C1D 0.017(2) 0.026(3) 0.015(2) -0.0017(18) 0.0035(17) -0.0059(18)
C2 0.015(2) 0.013(2) 0.020(2) 0.0001(17) -0.0021(17) -0.0051(16)
C3 0.016(2) 0.017(2) 0.015(2) -0.0027(17) -0.0026(16) -0.0041(17)
C4 0.017(2) 0.016(2) 0.017(2) -0.0014(17) -0.0010(16) -0.0073(17)
C5 0.013(2) 0.020(2) 0.029(3) -0.005(2) -0.0015(18) 0.0010(17)
C6 0.015(2) 0.027(3) 0.029(3) -0.007(2) 0.0013(18) 0.0008(19)
C7 0.013(2) 0.027(3) 0.029(3) -0.001(2) 0.0013(18) -0.0063(19)
C8 0.017(2) 0.020(2) 0.021(2) 0.0001(18) 0.0000(17) -0.0082(18)
C9 0.016(2) 0.016(2) 0.019(2) -0.0034(18) 0.0041(17) -0.0034(17)
C10 0.022(2) 0.018(2) 0.023(2) -0.0028(19) -0.0023(18) -0.0025(18)
C11 0.024(2) 0.017(2) 0.029(3) -0.001(2) -0.0035(19) 0.0019(19)
C12 0.026(3) 0.015(2) 0.027(3) -0.0048(19) 0.0054(19) -0.0035(19)
C13 0.025(2) 0.021(2) 0.025(2) -0.009(2) 0.0083(19) -0.0091(19)
C15 0.019(2) 0.016(2) 0.029(3) -0.0085(19) 0.0066(18) -0.0062(18)
C16 0.022(2) 0.020(2) 0.029(3) -0.010(2) 0.0052(19) -0.0013(19)
C17 0.038(3) 0.015(2) 0.036(3) -0.009(2) 0.012(2) -0.004(2)
C18 0.029(3) 0.026(3) 0.047(3) -0.020(3) 0.015(2) -0.014(2)
C19 0.020(2) 0.027(3) 0.041(3) -0.020(2) 0.007(2) -0.008(2)
C20 0.030(3) 0.042(3) 0.060(4) -0.021(3) -0.002(3) -0.015(3)
C21 0.029(3) 0.023(3) 0.021(2) -0.0017(19) 0.0117(19) -0.016(2)
C22 0.016(2) 0.030(3) 0.023(2) -0.008(2) 0.0090(18) -0.0085(19)
C23 0.018(2) 0.021(2) 0.016(2) -0.0062(18) 0.0056(17) -0.0032(18)
C25 0.026(3) 0.029(3) 0.014(2) 0.0021(19) 0.0086(18) -0.007(2)
C26 0.055(4) 0.035(3) 0.035(3) -0.008(3) 0.022(3) -0.026(3)
C27 0.019(3) 0.064(4) 0.033(3) -0.014(3) 0.004(2) -0.013(3)
C28 0.031(3) 0.031(3) 0.033(3) -0.007(2) 0.011(2) 0.002(2)
C29 0.026(3) 0.047(3) 0.029(3) -0.009(2) -0.006(2) -0.014(2)
C30 0.037(3) 0.031(3) 0.032(3) 0.003(2) 0.002(2) 0.007(2)
C31 0.011(2) 0.020(2) 0.024(2) -0.0075(19) 0.0023(17) -0.0036(17)
C32 0.019(2) 0.023(3) 0.026(3) -0.005(2) 0.0005(18) -0.0059(19)
C33 0.025(3) 0.035(3) 0.022(3) -0.003(2) -0.0046(19) -0.007(2)
C34 0.022(3) 0.032(3) 0.033(3) -0.014(2) 0.000(2) -0.009(2)
C35 0.019(2) 0.022(3) 0.037(3) -0.006(2) 0.001(2) -0.0067(19)
C36 0.016(2) 0.022(2) 0.021(2) -0.0021(19) 0.0017(17) -0.0034(18)
C37 0.018(2) 0.017(2) 0.019(2) -0.0030(18) 0.0021(17) -0.0026(17)
C38 0.014(2) 0.022(2) 0.021(2) -0.0010(19) -0.0001(17) -0.0014(18)
C39 0.029(3) 0.018(2) 0.021(2) -0.0068(19) -0.0006(19) -0.0042(19)
C40 0.027(3) 0.022(3) 0.026(3) -0.003(2) 0.001(2) 0.005(2)
C41 0.014(2) 0.030(3) 0.030(3) -0.005(2) -0.0030(19) 0.0024(19)
C42 0.019(2) 0.018(2) 0.026(2) -0.0022(19) -0.0027(18) -0.0046(18)
C43 0.014(2) 0.018(2) 0.014(2) -0.0007(17) 0.0016(16) -0.0050(17)
C44 0.022(2) 0.022(2) 0.018(2) -0.0033(19) -0.0023(18) -0.0042(18)
C45 0.019(2) 0.027(3) 0.020(2) -0.008(2) -0.0004(18) 0.0003(19)
C46 0.016(2) 0.036(3) 0.020(2) -0.006(2) 0.0030(18) -0.009(2)
C47 0.020(2) 0.026(3) 0.022(2) 0.000(2) -0.0015(18) -0.0093(19)
C48 0.018(2) 0.019(2) 0.018(2) -0.0030(18) -0.0037(17) -0.0030(17)
P2 0.0191(6) 0.0293(7) 0.0297(7) -0.0056(6) 0.0012(5) -0.0075(5)
F1 0.129(6) 0.378(13) 0.252(10) -0.259(10) 0.057(6) -0.150(8)
F2 0.099(5) 0.146(6) 0.303(11) 0.184(7) 0.107(6) 0.075(4)
F3 0.044(2) 0.073(3) 0.119(4) -0.045(3) 0.042(2) -0.018(2)
F4 0.069(4) 0.276(10) 0.224(9) 0.184(8) -0.009(5) -0.012(5)
F5 0.086(3) 0.116(4) 0.141(5) -0.093(4) 0.083(3) -0.059(3)
F6 0.075(4) 0.205(7) 0.219(8) -0.163(6) 0.053(4) -0.079(4)
C61 0.040(4) 0.054(4) 0.061(5) 0.025(4) 0.022(3) 0.019(3)
C62 0.064(5) 0.032(3) 0.046(4) -0.015(3) 0.016(3) -0.019(3)
C63 0.036(3) 0.054(4) 0.031(3) -0.001(3) 0.000(2) -0.018(3)
C64 0.046(4) 0.033(3) 0.042(4) -0.001(3) 0.016(3) -0.001(3)
C65 0.079(5) 0.062(5) 0.032(3) -0.024(3) 0.028(3) -0.047(4)
C66 0.034(4) 0.119(7) 0.031(3) 0.013(4) -0.010(3) -0.037(4)
C51 0.031(3) 0.040(3) 0.054(4) -0.003(3) -0.022(3) -0.006(3)
C52 0.028(3) 0.045(3) 0.036(3) -0.009(3) -0.004(2) -0.008(2)
C53 0.042(3) 0.039(3) 0.032(3) 0.000(3) -0.007(2) -0.015(3)
C54 0.035(3) 0.051(4) 0.040(3) -0.012(3) -0.007(3) -0.011(3)
C55 0.039(3) 0.084(5) 0.027(3) -0.010(3) -0.002(2) -0.039(3)
C56 0.052(4) 0.053(4) 0.038(3) 0.008(3) -0.022(3) -0.033(3)
C71 0.225(14) 0.044(5) 0.062(6) -0.012(4) -0.002(7) -0.061(7)
C72 0.287(18) 0.043(5) 0.033(5) -0.017(4) 0.042(7) -0.085(8)
C73 0.214(14) 0.058(6) 0.073(7) -0.029(6) 0.068(8) -0.074(8)

loop_
_atom_type_symbol
_atom_type_description
_atom_type_scat_dispersion_real
_atom_type_scat_dispersion_imag
_atom_type_scat_source
C C 0.0033 0.0016 'International Tables Vol C Tables 4.2.6.8 and 6.1.1.4'
D D 0.0000 0.0000 'International Tables Vol C Tables 4.2.6.8 and 6.1.1.4'
F F 0.0171 0.0103 'International Tables Vol C Tables 4.2.6.8 and 6.1.1.4'
H H 0.0000 0.0000 'International Tables Vol C Tables 4.2.6.8 and 6.1.1.4'
Ir Ir -1.4442 7.9887 'International Tables Vol C Tables 4.2.6.8 and 6.1.1.4'
N N 0.0061 0.0033 'International Tables Vol C Tables 4.2.6.8 and 6.1.1.4'
P P 0.1023 0.0942 'International Tables Vol C Tables 4.2.6.8 and 6.1.1.4'

loop_
_exptl_crystal_face_index_h
_exptl_crystal_face_index_k
_exptl_crystal_face_index_l
_exptl_crystal_face_perp_dist
_exptl_oxdiff_crystal_face_indexfrac_h
_exptl_oxdiff_crystal_face_indexfrac_k
_exptl_oxdiff_crystal_face_indexfrac_l
_exptl_oxdiff_crystal_face_x
_exptl_oxdiff_crystal_face_y
_exptl_oxdiff_crystal_face_z
10 -13 -6 0.0326 9.9907 -12.9924 -6.0135 -0.0690 -0.2979 0.9498
-11 -17 -7 0.1261 -10.9736 -16.9821 -6.9582 0.1892 0.8252 0.5401
12 16 7 0.1362 11.9730 15.9828 6.9562 -0.1783 -0.8638 -0.4634
-10 13 6 0.0326 -9.9907 12.9924 6.0135 0.0690 0.2979 -0.9498
3 3 -22 0.0145 2.9717 2.9843 -21.9871 -0.9817 0.0002 0.0899
-2 -4 22 0.0131 -1.9724 -3.9835 21.9851 0.9927 -0.0388 -0.0133

loop_
_geom_angle_atom_site_label_1
_geom_angle_atom_site_label_2
_geom_angle_atom_site_label_3
_geom_angle
_geom_angle_site_symmetry_1
_geom_angle_site_symmetry_3
P1 Ir C1 89.32(10) . .
N1 Ir P1 87.25(10) . .
N1 Ir C1 31.34(13) . .
N1 Ir C1D 99.11(15) . .
N1 Ir C21 149.15(17) . .
N1 Ir C22 156.68(16) . .
N1 Ir C23 118.37(15) . .
N1 Ir C25 112.05(16) . .
N2 Ir P1 91.46(10) . .
N2 Ir N1 61.22(13) . .
N2 Ir C1 29.88(13) . .
N2 Ir C1D 121.83(15) . .
N2 Ir C21 104.73(16) . .
N2 Ir C22 140.20(16) . .
N2 Ir C23 159.10(15) . .
N2 Ir C25 96.53(16) . .
C1D Ir P1 145.02(12) . .
C1D Ir C1 113.75(15) . .
C21 Ir P1 121.98(14) . .
C21 Ir C1 129.70(17) . .
C21 Ir C1D 63.47(17) . .
C21 Ir C22 38.24(18) . .
C21 Ir C23 64.38(17) . .
C21 Ir C25 38.81(18) . .
C22 Ir P1 99.08(13) . .
C22 Ir C1 167.93(16) . .
C22 Ir C1D 63.22(17) . .
C22 Ir C23 38.39(17) . .
C22 Ir C25 63.85(18) . .
C23 Ir P1 109.44(12) . .
C23 Ir C1 145.52(15) . .
C23 Ir C1D 37.90(16) . .
C23 Ir C25 63.56(17) . .
C25 Ir P1 160.65(13) . .
C25 Ir C1 106.29(16) . .
C25 Ir C1D 37.03(17) . .
C31 P1 Ir 117.83(15) . .
C31 P1 C37 106.7(2) . .
C31 P1 C43 101.6(2) . .
C37 P1 Ir 109.98(15) . .
C37 P1 C43 105.4(2) . .
C43 P1 Ir 114.20(14) . .
C1 N1 Ir 94.2(3) . .
C1 N1 C4 109.6(3) . .
C4 N1 Ir 154.1(3) . .
C1 N2 Ir 95.9(3) . .
C1 N2 C9 127.4(4) . .
C9 N2 Ir 135.2(3) . .
C9 N3 C13 117.6(4) . .
C4 N4 C15 118.2(4) . .
C15 N5 C19 117.8(4) . .
N1 C1 Ir 54.4(2) . .
N1 C1 C2 110.8(4) . .
N2 C1 Ir 54.2(2) . .
N2 C1 N1 108.6(4) . .
N2 C1 C2 140.0(4) . .
C2 C1 Ir 164.0(3) . .
H1AA C1A H1AB 109.5 . .
H1AA C1A H1AC 109.5 . .
H1AB C1A H1AC 109.5 . .
C13 C1A H1AA 109.5 . .
C13 C1A H1AB 109.5 . .
C13 C1A H1AC 109.5 . .
C23 C1D Ir 70.2(2) . .
C23 C1D C29 124.1(4) . .
C25 C1D Ir 70.9(3) . .
C25 C1D C23 109.5(4) . .
C25 C1D C29 126.4(4) . .
C29 C1D Ir 125.5(3) . .
C3 C2 C1 105.1(4) . .
C5 C2 C1 132.5(4) . .
C5 C2 C3 122.3(4) . .
C2 C3 C4 108.0(4) . .
C8 C3 C2 119.2(4) . .
C8 C3 C4 132.7(4) . .
N1 C4 C3 106.3(3) . .
N4 C4 N1 120.7(4) . .
N4 C4 C3 132.8(4) . .
C2 C5 H5 121.0 . .
C2 C5 C6 118.0(4) . .
C6 C5 H5 121.0 . .
C5 C6 H6 119.8 . .
C7 C6 C5 120.4(4) . .
C7 C6 H6 119.8 . .
C6 C7 H7 119.1 . .
C6 C7 C8 121.9(4) . .
C8 C7 H7 119.1 . .
C3 C8 C7 118.2(4) . .
C3 C8 H8 120.9 . .
C7 C8 H8 120.9 . .
N3 C9 N2 114.5(4) . .
N3 C9 C10 124.0(4) . .
C10 C9 N2 121.3(4) . .
C9 C10 H10 121.2 . .
C11 C10 C9 117.7(4) . .
C11 C10 H10 121.2 . .
C10 C11 H11 120.3 . .
C10 C11 C12 119.3(4) . .
C12 C11 H11 120.3 . .
C11 C12 H12 120.6 . .
C13 C12 C11 118.8(4) . .
C13 C12 H12 120.6 . .
N3 C13 C1A 116.1(4) . .
N3 C13 C12 122.6(4) . .
C12 C13 C1A 121.3(4) . .
N5 C15 N4 117.0(4) . .
N5 C15 C16 123.5(4) . .
C16 C15 N4 119.4(4) . .
C15 C16 H16 121.0 . .
C17 C16 C15 118.0(5) . .
C17 C16 H16 121.0 . .
C16 C17 H17 120.5 . .
C16 C17 C18 119.0(5) . .
C18 C17 H17 120.5 . .
C17 C18 H18 120.2 . .
C19 C18 C17 119.6(5) . .
C19 C18 H18 120.2 . .
N5 C19 C18 122.0(5) . .
N5 C19 C20 114.5(5) . .
C18 C19 C20 123.4(5) . .
C19 C20 H20A 109.5 . .
C19 C20 H20B 109.5 . .
C19 C20 H20C 109.5 . .
H20A C20 H20B 109.5 . .
H20A C20 H20C 109.5 . .
H20B C20 H20C 109.5 . .
C22 C21 Ir 71.4(2) . .
C22 C21 C25 107.3(4) . .
C22 C21 C26 127.9(5) . .
C25 C21 Ir 71.8(2) . .
C25 C21 C26 124.1(5) . .
C26 C21 Ir 130.0(3) . .
C21 C22 Ir 70.4(2) . .
C21 C22 C23 108.5(4) . .
C21 C22 C27 126.4(5) . .
C23 C22 Ir 71.2(2) . .
C23 C22 C27 124.7(5) . .
C27 C22 Ir 129.3(3) . .
C1D C23 Ir 71.9(2) . .
C1D C23 C22 106.9(4) . .
C1D C23 C28 126.4(4) . .
C22 C23 Ir 70.4(2) . .
C22 C23 C28 125.1(4) . .
C28 C23 Ir 133.8(3) . .
C1D C25 Ir 72.0(3) . .
C1D C25 C21 107.8(4) . .
C1D C25 C30 126.7(5) . .
C21 C25 Ir 69.4(2) . .
C21 C25 C30 125.5(5) . .
C30 C25 Ir 124.7(3) . .
C21 C26 H26A 109.5 . .
C21 C26 H26B 109.5 . .
C21 C26 H26C 109.5 . .
H26A C26 H26B 109.5 . .
H26A C26 H26C 109.5 . .
H26B C26 H26C 109.5 . .
C22 C27 H27A 109.5 . .
C22 C27 H27B 109.5 . .
C22 C27 H27C 109.5 . .
H27A C27 H27B 109.5 . .
H27A C27 H27C 109.5 . .
H27B C27 H27C 109.5 . .
C23 C28 H28A 109.5 . .
C23 C28 H28B 109.5 . .
C23 C28 H28C 109.5 . .
H28A C28 H28B 109.5 . .
H28A C28 H28C 109.5 . .
H28B C28 H28C 109.5 . .
C1D C29 H29A 109.5 . .
C1D C29 H29B 109.5 . .
C1D C29 H29C 109.5 . .
H29A C29 H29B 109.5 . .
H29A C29 H29C 109.5 . .
H29B C29 H29C 109.5 . .
C25 C30 H30A 109.5 . .
C25 C30 H30B 109.5 . .
C25 C30 H30C 109.5 . .
H30A C30 H30B 109.5 . .
H30A C30 H30C 109.5 . .
H30B C30 H30C 109.5 . .
C32 C31 P1 120.1(3) . .
C36 C31 P1 120.2(3) . .
C36 C31 C32 119.5(4) . .
C31 C32 H32 120.1 . .
C33 C32 C31 119.9(4) . .
C33 C32 H32 120.1 . .
C32 C33 H33 119.8 . .
C34 C33 C32 120.4(5) . .
C34 C33 H33 119.8 . .
C33 C34 H34 119.8 . .
C33 C34 C35 120.4(5) . .
C35 C34 H34 119.8 . .
C34 C35 H35 120.2 . .
C34 C35 C36 119.5(5) . .
C36 C35 H35 120.2 . .
C31 C36 C35 120.3(4) . .
C31 C36 H36 119.9 . .
C35 C36 H36 119.9 . .
C38 C37 P1 117.9(3) . .
C42 C37 P1 122.5(3) . .
C42 C37 C38 119.5(4) . .
C37 C38 H38 120.1 . .
C39 C38 C37 119.8(4) . .
C39 C38 H38 120.1 . .
C38 C39 H39 119.5 . .
C40 C39 C38 121.0(4) . .
C40 C39 H39 119.5 . .
C39 C40 H40 120.3 . .
C39 C40 C41 119.3(4) . .
C41 C40 H40 120.3 . .
C40 C41 H41 119.7 . .
C40 C41 C42 120.7(4) . .
C42 C41 H41 119.7 . .
C37 C42 C41 119.7(4) . .
C37 C42 H42 120.1 . .
C41 C42 H42 120.1 . .
C44 C43 P1 117.0(3) . .
C48 C43 P1 123.2(3) . .
C48 C43 C44 119.6(4) . .
C43 C44 H44 120.2 . .
C45 C44 C43 119.6(4) . .
C45 C44 H44 120.2 . .
C44 C45 H45 119.9 . .
C46 C45 C44 120.3(4) . .
C46 C45 H45 119.9 . .
C45 C46 H46 119.9 . .
C47 C46 C45 120.1(4) . .
C47 C46 H46 119.9 . .
C46 C47 H47 119.8 . .
C46 C47 C48 120.3(4) . .
C48 C47 H47 119.8 . .
C43 C48 C47 120.0(4) . .
C43 C48 H48 120.0 . .
C47 C48 H48 120.0 . .
F1 P2 F3 87.4(3) . .
F1 P2 F4 88.7(5) . .
F1 P2 F5 94.4(3) . .
F1 P2 F6 173.2(5) . .
F2 P2 F1 91.9(5) . .
F2 P2 F3 89.4(3) . .
F2 P2 F4 178.8(5) . .
F2 P2 F5 89.7(3) . .
F2 P2 F6 94.7(5) . .
F4 P2 F3 89.5(3) . .
F4 P2 F5 91.3(3) . .
F4 P2 F6 84.6(4) . .
F5 P2 F3 178.1(3) . .
F6 P2 F3 91.5(2) . .
F6 P2 F5 86.8(3) . .
C62 C61 D61 120.6 . .
C62 C61 C66 118.8(6) . .
C66 C61 D61 120.6 . .
C61 C62 D62 119.7 . .
C63 C62 C61 120.5(6) . .
C63 C62 D62 119.7 . .
C62 C63 D63 119.6 . .
C64 C63 C62 120.9(6) . .
C64 C63 D63 119.6 . .
C63 C64 D64 119.4 . .
C63 C64 C65 121.1(6) . .
C65 C64 D64 119.4 . .
C64 C65 D65 120.0 . .
C64 C65 C66 119.9(6) . .
C66 C65 D65 120.0 . .
C61 C66 D66 120.7 . .
C65 C66 C61 118.7(6) . .
C65 C66 D66 120.7 . .
C52 C51 D51 119.9 . .
C56 C51 D51 119.9 . .
C56 C51 C52 120.2(6) . .
C51 C52 D52 119.9 . .
C51 C52 C53 120.2(6) . .
C53 C52 D52 119.9 . .
C52 C53 D53 120.3 . .
C52 C53 C54 119.4(6) . .
C54 C53 D53 120.3 . .
C53 C54 D54 120.1 . .
C53 C54 C55 119.8(6) . .
C55 C54 D54 120.1 . .
C54 C55 D55 119.9 . .
C56 C55 C54 120.2(6) . .
C56 C55 D55 119.9 . .
C51 C56 C55 120.2(6) . .
C51 C56 D56 119.9 . .
C55 C56 D56 119.9 . .
C72 C71 D71 120.0 . .
C72 C71 C73 120.0(9) . 2_675
C73 C71 D71 120.0 2_675 .
C71 C72 D72 120.0 . .
C71 C72 C73 120.0(9) . .
C73 C72 D72 120.0 . .
C71 C73 D73 120.0 2_675 .
C72 C73 C71 120.0(10) . 2_675
C72 C73 D73 120.0 . .

loop_
_geom_bond_atom_site_label_1
_geom_bond_atom_site_label_2
_geom_bond_distance
_geom_bond_site_symmetry_2
Ir P1 2.3258(12) .
Ir N1 2.131(3) .
Ir N2 2.130(3) .
Ir C1 2.613(4) .
Ir C1D 2.219(4) .
Ir C21 2.173(4) .
Ir C22 2.186(4) .
Ir C23 2.197(4) .
Ir C25 2.205(4) .
P1 C31 1.823(4) .
P1 C37 1.824(4) .
P1 C43 1.835(4) .
N1 C1 1.363(5) .
N1 C4 1.392(5) .
N2 C1 1.309(5) .
N2 C9 1.410(5) .
N3 C9 1.334(6) .
N3 C13 1.348(6) .
N4 C4 1.286(5) .
N4 C15 1.417(6) .
N5 C15 1.329(6) .
N5 C19 1.356(6) .
C1 C2 1.459(6) .
C1A H1AA 0.9800 .
C1A H1AB 0.9800 .
C1A H1AC 0.9800 .
C1A C13 1.505(7) .
C1D C23 1.434(6) .
C1D C25 1.405(7) .
C1D C29 1.500(6) .
C2 C3 1.409(6) .
C2 C5 1.380(6) .
C3 C4 1.496(6) .
C3 C8 1.390(6) .
C5 H5 0.9500 .
C5 C6 1.389(6) .
C6 H6 0.9500 .
C6 C7 1.383(7) .
C7 H7 0.9500 .
C7 C8 1.397(6) .
C8 H8 0.9500 .
C9 C10 1.391(6) .
C10 H10 0.9500 .
C10 C11 1.386(6) .
C11 H11 0.9500 .
C11 C12 1.388(7) .
C12 H12 0.9500 .
C12 C13 1.385(7) .
C15 C16 1.399(7) .
C16 H16 0.9500 .
C16 C17 1.378(7) .
C17 H17 0.9500 .
C17 C18 1.387(8) .
C18 H18 0.9500 .
C18 C19 1.376(8) .
C19 C20 1.511(8) .
C20 H20A 0.9800 .
C20 H20B 0.9800 .
C20 H20C 0.9800 .
C21 C22 1.428(7) .
C21 C25 1.455(7) .
C21 C26 1.490(7) .
C22 C23 1.441(6) .
C22 C27 1.503(7) .
C23 C28 1.498(6) .
C25 C30 1.510(7) .
C26 H26A 0.9800 .
C26 H26B 0.9800 .
C26 H26C 0.9800 .
C27 H27A 0.9800 .
C27 H27B 0.9800 .
C27 H27C 0.9800 .
C28 H28A 0.9800 .
C28 H28B 0.9800 .
C28 H28C 0.9800 .
C29 H29A 0.9800 .
C29 H29B 0.9800 .
C29 H29C 0.9800 .
C30 H30A 0.9800 .
C30 H30B 0.9800 .
C30 H30C 0.9800 .
C31 C32 1.401(6) .
C31 C36 1.390(6) .
C32 H32 0.9500 .
C32 C33 1.385(7) .
C33 H33 0.9500 .
C33 C34 1.381(7) .
C34 H34 0.9500 .
C34 C35 1.387(7) .
C35 H35 0.9500 .
C35 C36 1.397(6) .
C36 H36 0.9500 .
C37 C38 1.402(6) .
C37 C42 1.390(6) .
C38 H38 0.9500 .
C38 C39 1.391(6) .
C39 H39 0.9500 .
C39 C40 1.382(7) .
C40 H40 0.9500 .
C40 C41 1.385(7) .
C41 H41 0.9500 .
C41 C42 1.405(6) .
C42 H42 0.9500 .
C43 C44 1.409(6) .
C43 C48 1.387(6) .
C44 H44 0.9500 .
C44 C45 1.390(6) .
C45 H45 0.9500 .
C45 C46 1.384(7) .
C46 H46 0.9500 .
C46 C47 1.383(7) .
C47 H47 0.9500 .
C47 C48 1.393(6) .
C48 H48 0.9500 .
P2 F1 1.499(4) .
P2 F2 1.483(4) .
P2 F3 1.565(3) .
P2 F4 1.528(5) .
P2 F5 1.558(4) .
P2 F6 1.530(4) .
C61 D61 0.9500 .
C61 C62 1.363(10) .
C61 C66 1.405(11) .
C62 D62 0.9500 .
C62 C63 1.350(9) .
C63 D63 0.9500 .
C63 C64 1.338(8) .
C64 D64 0.9500 .
C64 C65 1.346(9) .
C65 D65 0.9500 .
C65 C66 1.383(11) .
C66 D66 0.9500 .
C51 D51 0.9500 .
C51 C52 1.380(8) .
C51 C56 1.366(9) .
C52 D52 0.9500 .
C52 C53 1.382(8) .
C53 D53 0.9500 .
C53 C54 1.384(8) .
C54 D54 0.9500 .
C54 C55 1.384(9) .
C55 D55 0.9500 .
C55 C56 1.373(9) .
C56 D56 0.9500 .
C71 D71 0.9500 .
C71 C72 1.361(8) .
C71 C73 1.366(7) 2_675
C72 D72 0.9500 .
C72 C73 1.361(8) .
C73 C71 1.366(7) 2_675
C73 D73 0.9500 .

loop_
_geom_torsion_atom_site_label_1
_geom_torsion_atom_site_label_2
_geom_torsion_atom_site_label_3
_geom_torsion_atom_site_label_4
_geom_torsion
_geom_torsion_site_symmetry_1
_geom_torsion_site_symmetry_4
Ir P1 C31 C32 -177.5(3) . .
Ir P1 C31 C36 -1.8(4) . .
Ir P1 C37 C38 53.6(4) . .
Ir P1 C37 C42 -121.9(4) . .
Ir P1 C43 C44 75.8(4) . .
Ir P1 C43 C48 -99.7(4) . .
Ir N1 C1 N2 0.0(4) . .
Ir N1 C1 C2 173.0(3) . .
Ir N1 C4 N4 17.7(9) . .
Ir N1 C4 C3 -158.7(5) . .
Ir N2 C1 N1 0.0(4) . .
Ir N2 C1 C2 -169.7(5) . .
Ir N2 C9 N3 52.0(6) . .
Ir N2 C9 C10 -122.6(4) . .
Ir C1 C2 C3 18.7(13) . .
Ir C1 C2 C5 -157.7(9) . .
Ir C1D C23 C22 62.1(3) . .
Ir C1D C23 C28 -131.6(5) . .
Ir C1D C25 C21 -60.5(3) . .
Ir C1D C25 C30 120.3(5) . .
Ir C21 C22 C23 -61.4(3) . .
Ir C21 C22 C27 125.0(5) . .
Ir C21 C25 C1D 62.2(3) . .
Ir C21 C25 C30 -118.6(5) . .
Ir C22 C23 C1D -63.1(3) . .
Ir C22 C23 C28 130.4(4) . .
P1 C31 C32 C33 178.1(4) . .
P1 C31 C36 C35 -177.7(3) . .
P1 C37 C38 C39 -177.1(3) . .
P1 C37 C42 C41 176.4(4) . .
P1 C43 C44 C45 -173.7(3) . .
P1 C43 C48 C47 173.4(3) . .
N1 C1 C2 C3 -2.4(5) . .
N1 C1 C2 C5 -178.9(5) . .
N2 C1 C2 C3 167.1(5) . .
N2 C1 C2 C5 -9.3(10) . .
N2 C9 C10 C11 174.2(4) . .
N3 C9 C10 C11 0.1(7) . .
N4 C15 C16 C17 179.1(4) . .
N5 C15 C16 C17 3.6(7) . .
C1 N1 C4 N4 174.0(4) . .
C1 N1 C4 C3 -2.4(5) . .
C1 N2 C9 N3 -145.2(4) . .
C1 N2 C9 C10 40.2(7) . .
C1 C2 C3 C4 0.9(5) . .
C1 C2 C3 C8 -176.1(4) . .
C1 C2 C5 C6 176.0(5) . .
C2 C3 C4 N1 0.9(5) . .
C2 C3 C4 N4 -175.0(5) . .
C2 C3 C8 C7 -1.2(6) . .
C2 C5 C6 C7 -0.4(7) . .
C3 C2 C5 C6 0.1(7) . .
C4 N1 C1 Ir -169.9(4) . .
C4 N1 C1 N2 -169.8(4) . .
C4 N1 C1 C2 3.1(5) . .
C4 N4 C15 N5 -67.9(6) . .
C4 N4 C15 C16 116.3(5) . .
C4 C3 C8 C7 -177.4(4) . .
C5 C2 C3 C4 177.8(4) . .
C5 C2 C3 C8 0.8(7) . .
C5 C6 C7 C8 0.0(7) . .
C6 C7 C8 C3 0.9(7) . .
C8 C3 C4 N1 177.3(5) . .
C8 C3 C4 N4 1.5(8) . .
C9 N2 C1 Ir -167.9(5) . .
C9 N2 C1 N1 -167.9(4) . .
C9 N2 C1 C2 22.4(9) . .
C9 N3 C13 C1A -179.3(4) . .
C9 N3 C13 C12 2.3(7) . .
C9 C10 C11 C12 -1.1(7) . .
C10 C11 C12 C13 2.7(7) . .
C11 C12 C13 N3 -3.4(7) . .
C11 C12 C13 C1A 178.3(5) . .
C13 N3 C9 N2 -175.1(4) . .
C13 N3 C9 C10 -0.7(7) . .
C15 N4 C4 N1 174.8(4) . .
C15 N4 C4 C3 -9.8(7) . .
C15 N5 C19 C18 -0.4(7) . .
C15 N5 C19 C20 -178.8(4) . .
C15 C16 C17 C18 -1.3(7) . .
C16 C17 C18 C19 -1.6(7) . .
C17 C18 C19 N5 2.5(7) . .
C17 C18 C19 C20 -179.2(5) . .
C19 N5 C15 N4 -178.3(4) . .
C19 N5 C15 C16 -2.8(7) . .
C21 C22 C23 Ir 60.8(3) . .
C21 C22 C23 C1D -2.2(5) . .
C21 C22 C23 C28 -168.8(4) . .
C22 C21 C25 Ir -62.9(3) . .
C22 C21 C25 C1D -0.7(5) . .
C22 C21 C25 C30 178.4(4) . .
C23 C1D C25 Ir 59.8(3) . .
C23 C1D C25 C21 -0.7(5) . .
C23 C1D C25 C30 -179.8(4) . .
C25 C1D C23 Ir -60.3(3) . .
C25 C1D C23 C22 1.8(5) . .
C25 C1D C23 C28 168.1(4) . .
C25 C21 C22 Ir 63.2(3) . .
C25 C21 C22 C23 1.8(5) . .
C25 C21 C22 C27 -171.8(4) . .
C26 C21 C22 Ir -126.6(5) . .
C26 C21 C22 C23 172.0(4) . .
C26 C21 C22 C27 -1.6(8) . .
C26 C21 C25 Ir 126.4(5) . .
C26 C21 C25 C1D -171.4(4) . .
C26 C21 C25 C30 7.8(7) . .
C27 C22 C23 Ir -125.4(5) . .
C27 C22 C23 C1D 171.6(4) . .
C27 C22 C23 C28 5.0(7) . .
C29 C1D C23 Ir 120.2(4) . .
C29 C1D C23 C22 -177.8(4) . .
C29 C1D C23 C28 -11.5(7) . .
C29 C1D C25 Ir -120.6(5) . .
C29 C1D C25 C21 178.9(4) . .
C29 C1D C25 C30 -0.3(7) . .
C31 P1 C37 C38 -177.5(3) . .
C31 P1 C37 C42 7.0(4) . .
C31 P1 C43 C44 -52.2(4) . .
C31 P1 C43 C48 132.3(4) . .
C31 C32 C33 C34 -1.4(7) . .
C32 C31 C36 C35 -2.1(7) . .
C32 C33 C34 C35 0.1(8) . .
C33 C34 C35 C36 0.3(7) . .
C34 C35 C36 C31 0.7(7) . .
C36 C31 C32 C33 2.4(7) . .
C37 P1 C31 C32 58.3(4) . .
C37 P1 C31 C36 -126.0(4) . .
C37 P1 C43 C44 -163.4(3) . .
C37 P1 C43 C48 21.1(4) . .
C37 C38 C39 C40 1.3(7) . .
C38 C37 C42 C41 0.9(7) . .
C38 C39 C40 C41 -0.6(7) . .
C39 C40 C41 C42 0.0(7) . .
C40 C41 C42 C37 -0.2(7) . .
C42 C37 C38 C39 -1.5(7) . .
C43 P1 C31 C32 -51.9(4) . .
C43 P1 C31 C36 123.7(4) . .
C43 P1 C37 C38 -70.0(4) . .
C43 P1 C37 C42 114.5(4) . .
C43 C44 C45 C46 -0.1(7) . .
C44 C43 C48 C47 -2.0(6) . .
C44 C45 C46 C47 -1.6(7) . .
C45 C46 C47 C48 1.6(7) . .
C46 C47 C48 C43 0.3(7) . .
C48 C43 C44 C45 2.0(6) . .
C61 C62 C63 C64 0.2(9) . .
C62 C61 C66 C65 -0.7(9) . .
C62 C63 C64 C65 -0.6(9) . .
C63 C64 C65 C66 0.3(9) . .
C64 C65 C66 C61 0.4(9) . .
C66 C61 C62 C63 0.4(9) . .
C51 C52 C53 C54 0.0(8) . .
C52 C51 C56 C55 0.2(8) . .
C52 C53 C54 C55 -0.8(8) . .
C53 C54 C55 C56 1.3(8) . .
C54 C55 C56 C51 -1.1(8) . .
C56 C51 C52 C53 0.3(8) . .
C71 C72 C73 C71 1.2(15) . 2_675
C73 C71 C72 C73 -1.2(15) 2_675 .
